data_2202612
loop_
_publ_author_name
'Yuling Li'
'Xiangshan Wang'
'Daqing Shi'
'Baixiang Du'
'Shujiang Tu'

_publ_section_title 3,3,6,6-Tetramethyl-9-(3,4-methylenedioxylphenyl)-1,2,3,4,5,6,7,8,9,10-decahydroacridine-1,8-dione
_journal_issue 10
_journal_name_full 'Acta Crystallographica Section E'
_journal_page_first o1446
_journal_page_last o1448
_journal_paper_doi 10.1107/S1600536803019378
_journal_volume 59
_journal_year 2003
_chemical_formula_moiety 'C24 H27 N O4'
_chemical_formula_sum 'C24 H27 N O4'
_chemical_formula_weight 393.47
_chemical_melting_point 600
_chemical_name_systematic
;
3,3,6,6-tetramethyl-9-(3,4-methylenedioxylphenyl)-
1,2,3,4,5,6,7,8,9,10-decahydroacridines-1,8-dione
;
_space_group_IT_number 29
_symmetry_cell_setting orthorhombic
_symmetry_space_group_name_Hall 'P 2c -2ac'
_symmetry_space_group_name_H-M 'P c a 21'
_atom_sites_solution_hydrogens geom
_atom_sites_solution_primary direct
_atom_sites_solution_secondary difmap
_cell_angle_alpha 90.00
_cell_angle_beta 90.00
_cell_angle_gamma 90.00
_cell_formula_units_Z 8
_cell_length_a 14.080(2)
_cell_length_b 15.158(3)
_cell_length_c 20.233(4)
_cell_measurement_reflns_used 27
_cell_measurement_temperature 296(2)
_cell_measurement_theta_max 12.02
_cell_measurement_theta_min 3.06
_cell_volume 4318.2(14)
_computing_cell_refinement XSCANS
_computing_data_collection 'XSCANS (Siemens, 1994)'
_computing_data_reduction 'SHELXTL (Sheldrick, 1997)'
_computing_molecular_graphics SHELXTL
_computing_publication_material SHELXTL
_computing_structure_refinement SHELXTL
_computing_structure_solution SHELXTL
_diffrn_ambient_temperature 296(2)
_diffrn_measured_fraction_theta_full 1.000
_diffrn_measured_fraction_theta_max 1.000
_diffrn_measurement_device_type 'Siemens P4'
_diffrn_measurement_method '\w scans'
_diffrn_radiation_monochromator graphite
_diffrn_radiation_source 'normal-focus sealed tube'
_diffrn_radiation_type MoK\a
_diffrn_radiation_wavelength 0.71073
_diffrn_reflns_av_R_equivalents 0.0307
_diffrn_reflns_av_sigmaI/netI 0.1107
_diffrn_reflns_limit_h_max 17
_diffrn_reflns_limit_h_min 0
_diffrn_reflns_limit_k_max 19
_diffrn_reflns_limit_k_min 0
_diffrn_reflns_limit_l_max 25
_diffrn_reflns_limit_l_min -21
_diffrn_reflns_number 8775
_diffrn_reflns_theta_full 27.00
_diffrn_reflns_theta_max 27.00
_diffrn_reflns_theta_min 1.34
_diffrn_standards_decay_% 7.36
_diffrn_standards_interval_count 97
_diffrn_standards_number 3
_exptl_absorpt_coefficient_mu 0.082
_exptl_absorpt_correction_type none
_exptl_crystal_colour yellow
_exptl_crystal_density_diffrn 1.210
_exptl_crystal_density_method 'not measured'
_exptl_crystal_description block
_exptl_crystal_F_000 1680
_exptl_crystal_size_max 0.58
_exptl_crystal_size_mid 0.36
_exptl_crystal_size_min 0.12
_refine_diff_density_max 0.183
_refine_diff_density_min -0.162
_refine_ls_extinction_method none
_refine_ls_goodness_of_fit_ref 0.748
_refine_ls_hydrogen_treatment constr
_refine_ls_matrix_type full
_refine_ls_number_parameters 531
_refine_ls_number_reflns 4854
_refine_ls_number_restraints 67
_refine_ls_restrained_S_all 0.744
_refine_ls_R_factor_all 0.1345
_refine_ls_R_factor_gt 0.0399
_refine_ls_shift/su_max 0.000
_refine_ls_shift/su_mean 0.000
_refine_ls_structure_factor_coef Fsqd
_refine_ls_weighting_details 'calc w = 1/[\s^2^(Fo^2^)+(0.0355P)^2^] where P = (Fo^2^+2Fc^2^)/3'
_refine_ls_weighting_scheme calc
_refine_ls_wR_factor_gt 0.0739
_refine_ls_wR_factor_ref 0.0895
_reflns_number_gt 1942
_reflns_number_total 4854
_reflns_threshold_expression I>2\s(I)
_cod_data_source_file dn6087.cif
_cod_data_source_block I
_cod_depositor_comments
;
The following automatic conversions were performed:
'_symmetry_cell_setting' value 'Orthorhombic' changed to 'orthorhombic'
according to '/home/saulius/struct/CIF-dictionaries/cif_core.dic'
dictionary named 'cif_core.dic' version 2.4.1 from 2010-06-29.

Automatic conversion script
Id: cif_fix_enum 1527 2010-12-29 10:47:43Z saulius 

The following automatic conversions were performed:

'_symmetry_cell_setting' value 'Orthorhombic' changed to
'orthorhombic' according to
/home/saulius/struct/CIF-dictionaries/cif_core.dic dictionary named
'cif_core.dic' version 2.4.1 from 2010-06-29.

Automatic conversion script
Id: cif_fix_values 1715 2011-07-08 13:25:40Z adriana 
;
_cod_original_cell_volume 4318.1(14)
_cod_original_sg_symbol_H-M Pca21
_cod_database_code 2202612
_cod_database_fobs_code 2202612

loop_
_symmetry_equiv_pos_as_xyz
'x, y, z'
'-x, -y, z+1/2'
'x+1/2, -y, z'
'-x+1/2, y, z+1/2'

loop_
_atom_site_label
_atom_site_fract_x
_atom_site_fract_y
_atom_site_fract_z
_atom_site_U_iso_or_equiv
_atom_site_adp_type
_atom_site_calc_flag
_atom_site_refinement_flags
_atom_site_occupancy
_atom_site_disorder_assembly
_atom_site_disorder_group
_atom_site_type_symbol
O1 0.4793(2) 0.2161(2) 0.44293(19) 0.0736(11) Uani d . 1 . . O
O2 0.33067(19) 0.4685(2) 0.57109(19) 0.0598(10) Uani d . 1 . . O
O3 0.3241(3) 0.5267(3) 0.2536(2) 0.0708(11) Uani d U 1 . . O
O4 0.2272(2) 0.4378(3) 0.3172(2) 0.0994(14) Uani d U 1 . . O
N1 0.6570(2) 0.4546(2) 0.52459(19) 0.0431(10) Uani d . 1 . . N
H1 0.7111 0.4808 0.5268 0.052 Uiso calc R 1 . . H
C1 0.6500(3) 0.3748(3) 0.4906(2) 0.0400(11) Uani d . 1 . . C
C2 0.7422(3) 0.3323(3) 0.4734(2) 0.0502(13) Uani d . 1 . . C
H2A 0.7691 0.3060 0.5129 0.060 Uiso calc R 1 . . H
H2B 0.7860 0.3773 0.4580 0.060 Uiso calc R 1 . . H
C3 0.7324(3) 0.2609(3) 0.4198(2) 0.0503(13) Uani d . 1 . . C
C4 0.6481(3) 0.2036(3) 0.4379(3) 0.0550(14) Uani d . 1 . . C
H4A 0.6370 0.1624 0.4020 0.066 Uiso calc R 1 . . H
H4B 0.6647 0.1692 0.4767 0.066 Uiso calc R 1 . . H
C5 0.5570(3) 0.2518(3) 0.4519(2) 0.0498(13) Uani d . 1 . . C
C6 0.5638(3) 0.3400(3) 0.4786(2) 0.0377(11) Uani d . 1 . . C
C7 0.4738(3) 0.3920(3) 0.4911(2) 0.0431(12) Uani d . 1 . . C
H7 0.4261 0.3511 0.5086 0.052 Uiso calc R 1 . . H
C8 0.4924(3) 0.4616(3) 0.5437(2) 0.0355(11) Uani d . 1 . . C
C9 0.4127(3) 0.4955(3) 0.5813(3) 0.0425(14) Uani d . 1 . . C
C10 0.4331(3) 0.5600(3) 0.6346(2) 0.0523(13) Uani d . 1 . . C
H10A 0.4474 0.5280 0.6749 0.063 Uiso calc R 1 . . H
H10B 0.3765 0.5950 0.6426 0.063 Uiso calc R 1 . . H
C11 0.5152(3) 0.6218(3) 0.6193(2) 0.0481(13) Uani d . 1 . . C
C12 0.6019(3) 0.5658(3) 0.6022(2) 0.0467(12) Uani d . 1 . . C
H12A 0.6503 0.6034 0.5830 0.056 Uiso calc R 1 . . H
H12B 0.6275 0.5406 0.6425 0.056 Uiso calc R 1 . . H
C13 0.5794(3) 0.4926(3) 0.5547(3) 0.0369(13) Uani d . 1 . . C
C14 0.4343(3) 0.4316(3) 0.4275(2) 0.0445(12) Uani d . 1 . . C
C15 0.4914(4) 0.4881(3) 0.3900(3) 0.0607(17) Uani d . 1 . . C
H15 0.5517 0.5030 0.4052 0.073 Uiso calc R 1 . . H
C16 0.4592(4) 0.5224(4) 0.3299(3) 0.0659(17) Uani d . 1 . . C
H16 0.4976 0.5584 0.3040 0.079 Uiso calc R 1 . . H
C17 0.3701(4) 0.5013(3) 0.3109(3) 0.0504(15) Uani d U 1 . . C
C18 0.3138(3) 0.4497(3) 0.3477(3) 0.0559(14) Uani d U 1 . . C
C19 0.3430(3) 0.4130(3) 0.4066(3) 0.0571(14) Uani d . 1 . . C
H19 0.3029 0.3770 0.4313 0.069 Uiso calc R 1 . . H
C20 0.2341(5) 0.4888(4) 0.2581(3) 0.081(2) Uani d . 1 . . C
H20A 0.2229 0.4514 0.2200 0.097 Uiso calc R 1 . . H
H20B 0.1862 0.5348 0.2583 0.097 Uiso calc R 1 . . H
C21 0.8233(3) 0.2053(3) 0.4181(3) 0.0738(16) Uani d . 1 . . C
H21A 0.8321 0.1772 0.4602 0.111 Uiso calc R 1 . . H
H21B 0.8767 0.2428 0.4089 0.111 Uiso calc R 1 . . H
H21C 0.8180 0.1613 0.3842 0.111 Uiso calc R 1 . . H
C22 0.7149(4) 0.3041(3) 0.3522(3) 0.0762(17) Uani d . 1 . . C
H22A 0.7022 0.2592 0.3199 0.114 Uiso calc R 1 . . H
H22B 0.7702 0.3370 0.3393 0.114 Uiso calc R 1 . . H
H22C 0.6614 0.3432 0.3552 0.114 Uiso calc R 1 . . H
C23 0.5382(3) 0.6786(3) 0.6812(3) 0.0706(16) Uani d . 1 . . C
H23A 0.4831 0.7121 0.6935 0.106 Uiso calc R 1 . . H
H23B 0.5896 0.7180 0.6712 0.106 Uiso calc R 1 . . H
H23C 0.5561 0.6406 0.7171 0.106 Uiso calc R 1 . . H
C24 0.4876(3) 0.6818(3) 0.5619(2) 0.0593(14) Uani d . 1 . . C
H24A 0.4765 0.6467 0.5232 0.089 Uiso calc R 1 . . H
H24B 0.5380 0.7228 0.5534 0.089 Uiso calc R 1 . . H
H24C 0.4308 0.7135 0.5731 0.089 Uiso calc R 1 . . H
O5 0.0994(2) 0.9777(2) 0.0301(2) 0.0590(10) Uani d . 1 . . O
O6 0.2455(2) 0.7192(2) 0.1562(2) 0.0722(10) Uani d . 1 . . O
O7 0.0666(3) 1.0093(3) 0.3454(2) 0.0852(14) Uani d U 1 . . O
O8 -0.0227(3) 0.9229(3) 0.2744(2) 0.1050(15) Uani d U 1 . . O
N2 0.4239(2) 0.9612(2) 0.08287(18) 0.0437(10) Uani d . 1 . . N
H2 0.4780 0.9875 0.0825 0.052 Uiso calc R 1 . . H
C25 0.3478(3) 1.0003(3) 0.0527(3) 0.0359(13) Uani d . 1 . . C
C26 0.3717(3) 1.0765(3) 0.0078(2) 0.0444(12) Uani d . 1 . . C
H26A 0.3995 1.0536 -0.0325 0.053 Uiso calc R 1 . . H
H26B 0.4191 1.1131 0.0293 0.053 Uiso calc R 1 . . H
C27 0.2859(3) 1.1337(3) -0.0100(2) 0.0489(12) Uani d . 1 . . C
C28 0.2049(3) 1.0716(3) -0.0289(2) 0.0545(13) Uani d . 1 . . C
H28A 0.1485 1.1065 -0.0375 0.065 Uiso calc R 1 . . H
H28B 0.2217 1.0416 -0.0696 0.065 Uiso calc R 1 . . H
C29 0.1819(3) 1.0041(3) 0.0225(3) 0.0455(15) Uani d . 1 . . C
C30 0.2599(3) 0.9688(3) 0.0612(2) 0.0362(11) Uani d . 1 . . C
C31 0.2390(3) 0.8954(3) 0.1097(2) 0.0407(11) Uani d . 1 . . C
H31 0.1939 0.8546 0.0889 0.049 Uiso calc R 1 . . H
C32 0.3298(3) 0.8451(3) 0.1242(2) 0.0402(12) Uani d . 1 . . C
C33 0.3226(3) 0.7555(3) 0.1503(3) 0.0477(12) Uani d . 1 . . C
C34 0.4127(3) 0.7069(3) 0.1662(3) 0.0561(15) Uani d . 1 . . C
H34A 0.4316 0.6728 0.1279 0.067 Uiso calc R 1 . . H
H34B 0.4002 0.6657 0.2019 0.067 Uiso calc R 1 . . H
C35 0.4948(3) 0.7665(3) 0.1863(2) 0.0438(12) Uani d . 1 . . C
C36 0.5077(3) 0.8371(3) 0.1323(2) 0.0473(12) Uani d . 1 . . C
H36A 0.5518 0.8816 0.1480 0.057 Uiso calc R 1 . . H
H36B 0.5351 0.8099 0.0934 0.057 Uiso calc R 1 . . H
C37 0.4158(3) 0.8806(3) 0.1138(2) 0.0384(11) Uani d . 1 . . C
C38 0.1940(3) 0.9301(3) 0.1736(2) 0.0432(12) Uani d . 1 . . C
C39 0.2447(4) 0.9844(4) 0.2154(3) 0.0623(17) Uani d . 1 . . C
H39 0.3059 1.0014 0.2037 0.075 Uiso calc R 1 . . H
C40 0.2067(4) 1.0144(4) 0.2744(3) 0.0713(18) Uani d . 1 . . C
H40 0.2411 1.0513 0.3022 0.086 Uiso calc R 1 . . H
C41 0.1183(4) 0.9884(4) 0.2900(3) 0.0573(16) Uani d U 1 . . C
C42 0.0665(3) 0.9365(3) 0.2489(3) 0.0566(13) Uani d U 1 . . C
C43 0.1022(3) 0.9070(3) 0.1897(3) 0.0527(13) Uani d . 1 . . C
H43 0.0656 0.8727 0.1614 0.063 Uiso calc R 1 . . H
C44 -0.0221(4) 0.9649(5) 0.3375(3) 0.088(2) Uani d . 1 . . C
H44A -0.0303 0.9214 0.3721 0.106 Uiso calc R 1 . . H
H44B -0.0739 1.0069 0.3403 0.106 Uiso calc R 1 . . H
C45 0.3115(4) 1.1947(3) -0.0677(3) 0.0736(18) Uani d . 1 . . C
H45A 0.3311 1.1599 -0.1049 0.110 Uiso calc R 1 . . H
H45B 0.3624 1.2331 -0.0548 0.110 Uiso calc R 1 . . H
H45C 0.2570 1.2294 -0.0796 0.110 Uiso calc R 1 . . H
C46 0.2543(3) 1.1896(3) 0.0494(3) 0.0691(17) Uani d . 1 . . C
H46A 0.2019 1.2264 0.0367 0.104 Uiso calc R 1 . . H
H46B 0.3062 1.2260 0.0638 0.104 Uiso calc R 1 . . H
H46C 0.2352 1.1515 0.0848 0.104 Uiso calc R 1 . . H
C47 0.5879(3) 0.7133(3) 0.1917(3) 0.0705(16) Uani d . 1 . . C
H47A 0.5815 0.6695 0.2257 0.106 Uiso calc R 1 . . H
H47B 0.6393 0.7524 0.2025 0.106 Uiso calc R 1 . . H
H47C 0.6008 0.6849 0.1503 0.106 Uiso calc R 1 . . H
C48 0.4752(3) 0.8089(3) 0.2534(3) 0.0686(15) Uani d . 1 . . C
H48A 0.4189 0.8444 0.2506 0.103 Uiso calc R 1 . . H
H48B 0.5280 0.8453 0.2658 0.103 Uiso calc R 1 . . H
H48C 0.4663 0.7635 0.2860 0.103 Uiso calc R 1 . . H

loop_
_atom_site_aniso_label
_atom_site_aniso_U_11
_atom_site_aniso_U_22
_atom_site_aniso_U_33
_atom_site_aniso_U_12
_atom_site_aniso_U_13
_atom_site_aniso_U_23
O1 0.066(2) 0.058(2) 0.097(3) -0.021(2) 0.002(2) -0.013(2)
O2 0.0337(18) 0.0568(19) 0.089(3) 0.0013(16) 0.0045(19) 0.018(2)
O3 0.075(3) 0.085(2) 0.052(3) 0.002(2) -0.019(2) 0.014(2)
O4 0.066(3) 0.137(4) 0.095(3) -0.030(2) -0.041(2) 0.041(3)
N1 0.0253(19) 0.045(2) 0.058(3) -0.0020(17) 0.003(2) -0.001(2)
C1 0.043(3) 0.037(3) 0.040(3) 0.001(2) -0.004(2) -0.002(2)
C2 0.041(3) 0.047(3) 0.063(4) 0.005(2) 0.007(3) -0.004(3)
C3 0.050(3) 0.050(3) 0.051(3) 0.003(3) 0.005(3) 0.002(3)
C4 0.069(3) 0.041(3) 0.055(4) 0.009(3) 0.003(3) 0.000(3)
C5 0.055(3) 0.051(3) 0.044(3) -0.009(3) 0.004(3) 0.005(3)
C6 0.036(2) 0.039(3) 0.038(3) -0.003(2) -0.003(2) 0.001(2)
C7 0.035(2) 0.042(3) 0.052(3) -0.010(2) -0.007(2) 0.013(3)
C8 0.024(2) 0.038(2) 0.045(3) -0.0012(19) -0.002(2) 0.006(3)
C9 0.036(3) 0.037(3) 0.054(4) 0.005(2) 0.002(3) 0.013(2)
C10 0.046(3) 0.046(3) 0.065(3) 0.012(2) 0.014(3) 0.010(3)
C11 0.041(3) 0.047(3) 0.057(3) 0.009(2) -0.002(2) 0.003(3)
C12 0.044(3) 0.049(3) 0.048(3) 0.004(2) -0.001(2) 0.001(2)
C13 0.034(3) 0.036(3) 0.041(3) 0.003(2) 0.007(2) 0.003(2)
C14 0.038(3) 0.043(3) 0.052(3) -0.001(2) -0.005(2) 0.002(2)
C15 0.052(3) 0.072(4) 0.058(4) -0.018(3) -0.014(3) 0.026(3)
C16 0.072(4) 0.074(4) 0.052(4) -0.024(3) -0.005(3) 0.022(3)
C17 0.055(3) 0.051(3) 0.045(4) 0.000(3) -0.014(3) 0.007(3)
C18 0.044(3) 0.063(3) 0.061(4) -0.006(3) -0.014(3) -0.001(3)
C19 0.046(3) 0.060(3) 0.065(4) -0.006(3) -0.015(3) 0.014(3)
C20 0.088(5) 0.099(5) 0.056(4) 0.015(4) -0.035(4) 0.005(4)
C21 0.080(4) 0.062(4) 0.079(4) 0.017(3) 0.019(3) -0.009(3)
C22 0.099(4) 0.077(4) 0.052(4) -0.003(3) 0.005(3) 0.012(3)
C23 0.072(4) 0.061(3) 0.078(4) 0.008(3) 0.003(3) -0.025(3)
C24 0.053(3) 0.052(3) 0.073(4) 0.004(2) -0.007(3) 0.015(3)
O5 0.0335(18) 0.069(2) 0.074(3) -0.0031(16) -0.0019(19) -0.015(2)
O6 0.066(2) 0.054(2) 0.097(3) -0.0249(19) 0.001(2) 0.011(2)
O7 0.087(3) 0.115(4) 0.053(3) 0.016(3) 0.032(3) 0.003(2)
O8 0.081(3) 0.135(4) 0.098(3) -0.024(3) 0.054(3) -0.018(3)
N2 0.034(2) 0.040(2) 0.057(3) -0.0079(17) -0.0065(19) 0.015(2)
C25 0.027(2) 0.042(3) 0.038(3) 0.003(2) 0.000(2) 0.000(2)
C26 0.040(2) 0.045(3) 0.048(3) 0.006(2) 0.001(2) 0.003(2)
C27 0.048(3) 0.042(3) 0.057(3) 0.010(2) -0.003(3) 0.004(3)
C28 0.045(3) 0.056(3) 0.062(3) 0.011(2) -0.014(3) 0.001(3)
C29 0.039(3) 0.047(3) 0.051(4) 0.002(2) 0.001(3) -0.014(3)
C30 0.029(2) 0.042(2) 0.037(3) 0.005(2) 0.001(2) -0.008(3)
C31 0.028(2) 0.045(3) 0.049(3) -0.003(2) 0.004(2) -0.012(2)
C32 0.039(3) 0.036(3) 0.046(3) -0.003(2) 0.009(2) -0.004(2)
C33 0.054(3) 0.042(3) 0.047(3) -0.011(3) 0.005(3) -0.007(3)
C34 0.067(3) 0.041(3) 0.060(4) -0.001(3) 0.005(3) 0.002(3)
C35 0.052(3) 0.040(2) 0.039(3) 0.003(2) 0.000(2) -0.002(2)
C36 0.044(3) 0.047(3) 0.052(3) 0.002(2) 0.005(2) 0.002(3)
C37 0.034(2) 0.042(3) 0.039(3) 0.004(2) -0.002(2) 0.000(2)
C38 0.036(2) 0.050(3) 0.044(3) 0.000(2) 0.007(2) 0.000(2)
C39 0.041(3) 0.087(4) 0.059(4) -0.010(3) 0.014(3) -0.019(3)
C40 0.061(4) 0.100(5) 0.053(4) 0.000(3) -0.004(3) -0.031(4)
C41 0.055(3) 0.078(4) 0.038(4) 0.013(3) 0.010(3) 0.008(3)
C42 0.047(3) 0.060(3) 0.063(4) -0.002(3) 0.022(3) 0.008(3)
C43 0.045(3) 0.053(3) 0.060(3) -0.007(3) 0.007(3) -0.005(3)
C44 0.078(4) 0.119(5) 0.069(5) 0.013(4) 0.039(4) 0.032(4)
C45 0.084(4) 0.062(4) 0.075(4) 0.017(3) -0.004(4) 0.016(3)
C46 0.060(3) 0.051(3) 0.096(5) 0.003(3) 0.005(3) -0.022(3)
C47 0.075(4) 0.063(3) 0.073(4) 0.016(3) -0.010(3) 0.018(3)
C48 0.083(4) 0.074(3) 0.050(4) 0.003(3) -0.001(3) -0.003(3)

loop_
_atom_type_symbol
_atom_type_description
_atom_type_scat_dispersion_real
_atom_type_scat_dispersion_imag
_atom_type_scat_source
C C 0.0033 0.0016 'International Tables Vol C Tables 4.2.6.8 and 6.1.1.4'
H H 0.0000 0.0000 'International Tables Vol C Tables 4.2.6.8 and 6.1.1.4'
N N 0.0061 0.0033 'International Tables Vol C Tables 4.2.6.8 and 6.1.1.4'
O O 0.0106 0.0060 'International Tables Vol C Tables 4.2.6.8 and 6.1.1.4'

loop_
_geom_angle_atom_site_label_1
_geom_angle_atom_site_label_2
_geom_angle_atom_site_label_3
_geom_angle
_geom_angle_publ_flag
C17 O3 C20 104.9(5) ?
C18 O4 C20 104.1(4) ?
C13 N1 C1 121.7(3) y
C13 N1 H1 119.2 ?
C1 N1 H1 119.2 ?
C6 C1 N1 119.5(4) y
C6 C1 C2 125.1(4) ?
N1 C1 C2 115.4(4) ?
C1 C2 C3 113.0(4) ?
C1 C2 H2A 109.0 ?
C3 C2 H2A 109.0 ?
C1 C2 H2B 109.0 ?
C3 C2 H2B 109.0 ?
H2A C2 H2B 107.8 ?
C4 C3 C21 110.1(4) ?
C4 C3 C22 109.5(4) ?
C21 C3 C22 110.4(4) ?
C4 C3 C2 107.7(4) ?
C21 C3 C2 109.1(4) ?
C22 C3 C2 110.0(4) ?
C5 C4 C3 115.8(4) ?
C5 C4 H4A 108.3 ?
C3 C4 H4A 108.3 ?
C5 C4 H4B 108.3 ?
C3 C4 H4B 108.3 ?
H4A C4 H4B 107.4 ?
O1 C5 C6 121.2(4) ?
O1 C5 C4 121.1(4) ?
C6 C5 C4 117.6(4) ?
C1 C6 C5 119.3(4) ?
C1 C6 C7 121.4(4) y
C5 C6 C7 119.3(4) ?
C6 C7 C8 109.5(3) y
C6 C7 C14 111.6(4) ?
C8 C7 C14 112.3(4) ?
C6 C7 H7 107.7 ?
C8 C7 H7 107.7 ?
C14 C7 H7 107.7 ?
C13 C8 C9 120.0(4) ?
C13 C8 C7 121.4(4) y
C9 C8 C7 118.6(4) ?
O2 C9 C8 121.1(5) ?
O2 C9 C10 121.2(5) ?
C8 C9 C10 117.7(4) ?
C9 C10 C11 113.9(4) ?
C9 C10 H10A 108.8 ?
C11 C10 H10A 108.8 ?
C9 C10 H10B 108.8 ?
C11 C10 H10B 108.8 ?
H10A C10 H10B 107.7 ?
C10 C11 C24 109.2(4) ?
C10 C11 C12 108.1(3) ?
C24 C11 C12 111.3(4) ?
C10 C11 C23 109.6(4) ?
C24 C11 C23 109.7(4) ?
C12 C11 C23 108.9(4) ?
C13 C12 C11 112.8(3) ?
C13 C12 H12A 109.0 ?
C11 C12 H12A 109.0 ?
C13 C12 H12B 109.0 ?
C11 C12 H12B 109.0 ?
H12A C12 H12B 107.8 ?
C8 C13 N1 120.6(4) y
C8 C13 C12 124.2(4) ?
N1 C13 C12 115.2(4) ?
C19 C14 C15 119.6(5) ?
C19 C14 C7 121.1(4) ?
C15 C14 C7 119.3(4) ?
C16 C15 C14 120.9(5) ?
C16 C15 H15 119.6 ?
C14 C15 H15 119.6 ?
C17 C16 C15 117.5(5) ?
C17 C16 H16 121.3 ?
C15 C16 H16 121.3 ?
C18 C17 C16 122.0(6) ?
C18 C17 O3 110.6(5) ?
C16 C17 O3 127.4(6) ?
C17 C18 O4 110.6(5) ?
C17 C18 C19 122.6(5) ?
O4 C18 C19 126.8(5) ?
C18 C19 C14 117.4(5) ?
C18 C19 H19 121.3 ?
C14 C19 H19 121.3 ?
O3 C20 O4 109.8(5) ?
O3 C20 H20A 109.7 ?
O4 C20 H20A 109.7 ?
O3 C20 H20B 109.7 ?
O4 C20 H20B 109.7 ?
H20A C20 H20B 108.2 ?
C3 C21 H21A 109.5 ?
C3 C21 H21B 109.5 ?
H21A C21 H21B 109.5 ?
C3 C21 H21C 109.5 ?
H21A C21 H21C 109.5 ?
H21B C21 H21C 109.5 ?
C3 C22 H22A 109.5 ?
C3 C22 H22B 109.5 ?
H22A C22 H22B 109.5 ?
C3 C22 H22C 109.5 ?
H22A C22 H22C 109.5 ?
H22B C22 H22C 109.5 ?
C11 C23 H23A 109.5 ?
C11 C23 H23B 109.5 ?
H23A C23 H23B 109.5 ?
C11 C23 H23C 109.5 ?
H23A C23 H23C 109.5 ?
H23B C23 H23C 109.5 ?
C11 C24 H24A 109.5 ?
C11 C24 H24B 109.5 ?
H24A C24 H24B 109.5 ?
C11 C24 H24C 109.5 ?
H24A C24 H24C 109.5 ?
H24B C24 H24C 109.5 ?
C41 O7 C44 105.3(5) ?
C42 O8 C44 105.4(5) ?
C25 N2 C37 121.5(3) y
C25 N2 H2 119.3 ?
C37 N2 H2 119.3 ?
C30 C25 N2 120.9(4) y
C30 C25 C26 123.9(4) ?
N2 C25 C26 115.2(3) ?
C25 C26 C27 113.6(3) ?
C25 C26 H26A 108.9 ?
C27 C26 H26A 108.9 ?
C25 C26 H26B 108.9 ?
C27 C26 H26B 108.9 ?
H26A C26 H26B 107.7 ?
C28 C27 C26 107.4(3) ?
C28 C27 C45 110.8(4) ?
C26 C27 C45 109.6(4) ?
C28 C27 C46 108.7(4) ?
C26 C27 C46 111.0(4) ?
C45 C27 C46 109.4(4) ?
C29 C28 C27 114.2(4) ?
C29 C28 H28A 108.7 ?
C27 C28 H28A 108.7 ?
C29 C28 H28B 108.7 ?
C27 C28 H28B 108.7 ?
H28A C28 H28B 107.6 ?
O5 C29 C30 121.6(5) ?
O5 C29 C28 120.7(5) ?
C30 C29 C28 117.6(4) ?
C25 C30 C29 120.0(4) ?
C25 C30 C31 121.7(4) y
C29 C30 C31 118.2(4) ?
C30 C31 C32 109.3(3) y
C30 C31 C38 112.1(3) ?
C32 C31 C38 110.9(4) ?
C30 C31 H31 108.2 ?
C32 C31 H31 108.2 ?
C38 C31 H31 108.2 ?
C37 C32 C33 119.5(4) ?
C37 C32 C31 121.9(4) y
C33 C32 C31 118.6(4) ?
O6 C33 C32 121.0(4) ?
O6 C33 C34 120.6(4) ?
C32 C33 C34 118.3(4) ?
C33 C34 C35 114.0(4) ?
C33 C34 H34A 108.7 ?
C35 C34 H34A 108.8 ?
C33 C34 H34B 108.7 ?
C35 C34 H34B 108.7 ?
H34A C34 H34B 107.6 ?
C34 C35 C48 110.4(4) ?
C34 C35 C36 108.3(4) ?
C48 C35 C36 111.1(4) ?
C34 C35 C47 110.7(4) ?
C48 C35 C47 108.1(4) ?
C36 C35 C47 108.3(4) ?
C37 C36 C35 112.4(4) ?
C37 C36 H36A 109.1 ?
C35 C36 H36A 109.1 ?
C37 C36 H36B 109.1 ?
C35 C36 H36B 109.1 ?
H36A C36 H36B 107.9 ?
C32 C37 N2 120.1(4) y
C32 C37 C36 124.2(4) ?
N2 C37 C36 115.6(4) ?
C43 C38 C39 119.5(5) ?
C43 C38 C31 119.9(4) ?
C39 C38 C31 120.6(4) ?
C38 C39 C40 121.6(5) ?
C38 C39 H39 119.2 ?
C40 C39 H39 119.2 ?
C41 C40 C39 117.7(6) ?
C41 C40 H40 121.1 ?
C39 C40 H40 121.1 ?
C40 C41 C42 121.5(6) ?
C40 C41 O7 128.0(6) ?
C42 C41 O7 110.4(5) ?
C41 C42 O8 110.3(5) ?
C41 C42 C43 121.8(5) ?
O8 C42 C43 127.9(5) ?
C42 C43 C38 117.8(5) ?
C42 C43 H43 121.1 ?
C38 C43 H43 121.1 ?
O8 C44 O7 108.4(5) ?
O8 C44 H44A 110.0 ?
O7 C44 H44A 110.0 ?
O8 C44 H44B 110.0 ?
O7 C44 H44B 110.0 ?
H44A C44 H44B 108.4 ?
C27 C45 H45A 109.5 ?
C27 C45 H45B 109.5 ?
H45A C45 H45B 109.5 ?
C27 C45 H45C 109.5 ?
H45A C45 H45C 109.5 ?
H45B C45 H45C 109.5 ?
C27 C46 H46A 109.5 ?
C27 C46 H46B 109.5 ?
H46A C46 H46B 109.5 ?
C27 C46 H46C 109.5 ?
H46A C46 H46C 109.5 ?
H46B C46 H46C 109.5 ?
C35 C47 H47A 109.5 ?
C35 C47 H47B 109.5 ?
H47A C47 H47B 109.5 ?
C35 C47 H47C 109.5 ?
H47A C47 H47C 109.5 ?
H47B C47 H47C 109.5 ?
C35 C48 H48A 109.5 ?
C35 C48 H48B 109.5 ?
H48A C48 H48B 109.5 ?
C35 C48 H48C 109.5 ?
H48A C48 H48C 109.5 ?
H48B C48 H48C 109.5 ?

loop_
_geom_bond_atom_site_label_1
_geom_bond_atom_site_label_2
_geom_bond_site_symmetry_2
_geom_bond_distance
_geom_bond_publ_flag
O1 C5 . 1.234(5) y
O2 C9 . 1.243(5) y
O3 C17 . 1.382(7) y
O3 C20 . 1.394(7) y
O4 C18 . 1.378(5) y
O4 C20 . 1.429(7) y
N1 C13 . 1.376(5) y
N1 C1 . 1.396(5) y
N1 H1 . 0.8600 ?
C1 C6 . 1.346(5) y
C1 C2 . 1.490(5) ?
C2 C3 . 1.538(6) ?
C2 H2A . 0.9700 ?
C2 H2B . 0.9700 ?
C3 C4 . 1.516(5) ?
C3 C21 . 1.533(6) ?
C3 C22 . 1.536(6) ?
C4 C5 . 1.503(6) ?
C4 H4A . 0.9700 ?
C4 H4B . 0.9700 ?
C5 C6 . 1.446(6) ?
C6 C7 . 1.514(5) y
C7 C8 . 1.521(6) y
C7 C14 . 1.526(6) ?
C7 H7 . 0.9800 ?
C8 C13 . 1.331(5) y
C8 C9 . 1.450(6) ?
C9 C10 . 1.485(7) ?
C10 C11 . 1.520(5) ?
C10 H10A . 0.9700 ?
C10 H10B . 0.9700 ?
C11 C24 . 1.524(6) ?
C11 C12 . 1.526(5) ?
C11 C23 . 1.553(6) ?
C12 C13 . 1.501(6) ?
C12 H12A . 0.9700 ?
C12 H12B . 0.9700 ?
C14 C19 . 1.382(6) ?
C14 C15 . 1.399(6) ?
C15 C16 . 1.397(8) ?
C15 H15 . 0.9300 ?
C16 C17 . 1.351(7) ?
C16 H16 . 0.9300 ?
C17 C18 . 1.340(7) ?
C18 C19 . 1.378(6) ?
C19 H19 . 0.9300 ?
C20 H20A . 0.9700 ?
C20 H20B . 0.9700 ?
C21 H21A . 0.9600 ?
C21 H21B . 0.9600 ?
C21 H21C . 0.9600 ?
C22 H22A . 0.9600 ?
C22 H22B . 0.9600 ?
C22 H22C . 0.9600 ?
C23 H23A . 0.9600 ?
C23 H23B . 0.9600 ?
C23 H23C . 0.9600 ?
C24 H24A . 0.9600 ?
C24 H24B . 0.9600 ?
C24 H24C . 0.9600 ?
O5 C29 . 1.239(5) y
O6 C33 . 1.222(5) y
O7 C41 . 1.373(7) y
O7 C44 . 1.428(6) y
O8 C42 . 1.373(5) y
O8 C44 . 1.426(7) y
N2 C25 . 1.369(5) y
N2 C37 . 1.377(5) y
N2 H2 . 0.8600 ?
C25 C30 . 1.336(5) y
C25 C26 . 1.507(6) ?
C26 C27 . 1.531(5) ?
C26 H26A . 0.9700 ?
C26 H26B . 0.9700 ?
C27 C28 . 1.528(5) ?
C27 C45 . 1.533(7) ?
C27 C46 . 1.536(6) ?
C28 C29 . 1.495(7) ?
C28 H28A . 0.9700 ?
C28 H28B . 0.9700 ?
C29 C30 . 1.451(6) ?
C30 C31 . 1.514(6) y
C31 C32 . 1.518(5) y
C31 C38 . 1.533(6) ?
C31 H31 . 0.9800 ?
C32 C37 . 1.343(5) y
C32 C33 . 1.460(6) ?
C33 C34 . 1.503(6) ?
C34 C35 . 1.523(6) ?
C34 H34A . 0.9700 ?
C34 H34B . 0.9700 ?
C35 C48 . 1.527(6) ?
C35 C36 . 1.539(6) ?
C35 C47 . 1.543(6) ?
C36 C37 . 1.500(5) ?
C36 H36A . 0.9700 ?
C36 H36B . 0.9700 ?
C38 C43 . 1.379(5) ?
C38 C39 . 1.380(7) ?
C39 C40 . 1.385(8) ?
C39 H39 . 0.9300 ?
C40 C41 . 1.343(8) ?
C40 H40 . 0.9300 ?
C41 C42 . 1.359(7) ?
C42 C43 . 1.373(6) ?
C43 H43 . 0.9300 ?
C44 H44A . 0.9700 ?
C44 H44B . 0.9700 ?
C45 H45A . 0.9600 ?
C45 H45B . 0.9600 ?
C45 H45C . 0.9600 ?
C46 H46A . 0.9600 ?
C46 H46B . 0.9600 ?
C46 H46C . 0.9600 ?
C47 H47A . 0.9600 ?
C47 H47B . 0.9600 ?
C47 H47C . 0.9600 ?
C48 H48A . 0.9600 ?
C48 H48B . 0.9600 ?
C48 H48C . 0.9600 ?

loop_
_geom_hbond_atom_site_label_D
_geom_hbond_atom_site_label_H
_geom_hbond_atom_site_label_A
_geom_hbond_site_symmetry_A
_geom_hbond_distance_DH
_geom_hbond_distance_HA
_geom_hbond_distance_DA
_geom_hbond_angle_DHA
N1 H1 O2 3_565 0.86 2.06 2.868(4) 157.0
N2 H2 O5 3_575 0.86 2.08 2.847(4) 148.2

loop_
_cod_related_entry_id
_cod_related_entry_database
_cod_related_entry_code
1 ChemSpider 851859
